data_2310153
loop_
_publ_author_name
'van de Streek, Jacco'

_publ_section_title
;
 Structure of Pigment Yellow 181 dimethylsulfoxide N-methyl-2-pyrrolidone
 (1:1:1) solvate from XRPD + DFT-D.
;
_journal_coden_ASTM ACSBDA
_journal_coeditor_code ZB5045
_journal_issue 1
_journal_name_full
;
 Acta Crystallographica, Section B: Structural Science, Crystal
 Engineering and Materials
;
_journal_page_first 89
_journal_page_last 94
_journal_paper_doi 10.1107/S2052520615000724
_journal_volume 71
_journal_year 2015
_chemical_formula_moiety 'C25 H21 N7 O5, C5 H9 N O, C2 H6 O S'
_chemical_formula_sum 'C32 H36 N8 O7 S'
_chemical_formula_weight 676.76
_chemical_name_common
;
Pigment Yellow 181 Dimethylsulfoxide <i>N</i>-methyl-2-Pyrrolidone Solvate
;
_space_group_crystal_system triclinic
_space_group_IT_number 2
_space_group_name_Hall '-P 1'
_space_group_name_H-M_alt 'P -1'
_symmetry_Int_Tables_number 2
_symmetry_space_group_name_Hall '-P 1'
_symmetry_space_group_name_H-M 'P -1'
_cell_angle_alpha 90.268(3)
_cell_angle_beta 94.002(3)
_cell_angle_gamma 106.255(2)
_cell_formula_units_Z 2
_cell_length_a 8.4454(4)
_cell_length_b 10.9223(6)
_cell_length_c 18.4436(11)
_cell_measurement_temperature 298
_cell_volume 1628.78(15)
_computing_cell_refinement '<i>TOPAS-Academic</i> 4.1 (Coelho, 2007)'
_computing_data_collection '<i>WINX^POW^</i> (Stoe & Cie, 2004)'
_computing_data_reduction '<i>DASH</i> 3.1 (David <i>et al.</i>, 2006)'
_computing_molecular_graphics '<i>Mercury</i> (Macrae <i>et al.</i>, 2008)'
_computing_structure_refinement '<i>TOPAS-Academic</i> 4.1 (Coelho, 2007)'
_computing_structure_solution '<i>DASH</i> 3.1 (David <i>et al.</i>, 2006)'
_diffrn_ambient_temperature 298
_diffrn_detector 'linear position sensitive detector'
_diffrn_measurement_device_type 'STOE Stadi-P'
_diffrn_radiation_monochromator 'primary focussing Ge 111'
_diffrn_radiation_type 'Cu K\a~1~'
_diffrn_radiation_wavelength 1.54056
_diffrn_source 'sealed x-ray tube'
_exptl_absorpt_coefficient_mu 1.398
_exptl_crystal_density_diffrn 1.380
_exptl_crystal_F_000 712.0
_pd_char_colour orange
_pd_meas_2theta_range_inc 0.02
_pd_meas_2theta_range_max 33.98
_pd_meas_2theta_range_min 3.0
_pd_meas_number_of_points 1550
_pd_meas_scan_method step
_pd_proc_2theta_range_inc 0.02
_pd_proc_2theta_range_max 33.98
_pd_proc_2theta_range_min 3.0
_pd_proc_info_excluded_regions none
_pd_proc_ls_background_function 'Chebyshev function with 15 terms'
_pd_proc_ls_pref_orient_corr none
_pd_proc_ls_prof_R_factor 0.02368
_pd_proc_ls_prof_wR_factor 0.03172
_pd_proc_wavelength 1.54056
_pd_spec_mount_mode transmission
_refine_ls_extinction_method none
_refine_ls_goodness_of_fit_all 1.428
_refine_ls_hydrogen_treatment noref
_refine_ls_matrix_type fullcycle
_refine_ls_number_constraints 0
_refine_ls_number_parameters 309
_refine_ls_number_restraints 233
_refine_ls_R_I_factor 0.5725
_refine_ls_shift/su_max 0.001
_refine_ls_weighting_details w=1/\s[Y~obs~]^2^
_refine_ls_weighting_scheme sigma
_cod_data_source_file zb5045sup1.cif
_cod_data_source_block I
_cod_original_cell_volume 1628.78(16)
_cod_database_code 2310153
_cod_database_fobs_code 2310153
_pd_proc_ls_prof_r_expected 0.02222

loop_
_space_group_symop_operation_xyz
'x, y, z'
'-x, -y, -z'

loop_
_atom_site_label
_atom_site_type_symbol
_atom_site_symmetry_multiplicity
_atom_site_fract_x
_atom_site_fract_y
_atom_site_fract_z
_atom_site_occupancy
_atom_site_B_iso_or_equiv
_atom_site_U_iso_or_equiv
S1 S 2 0.7156(9) 0.1150(8) 0.4405(5) 1 5 0.06333
O2 O 2 0.5939(19) -0.0196(13) 0.4320(10) 1 5 0.06333
C3 C 2 0.8708(10) 0.0999(8) 0.5109(5) 1 5 0.06333
C4 C 2 0.8536(10) 0.1316(8) 0.3695(5) 1 5 0.06333
H5 H 2 0.81761 0.09867 0.56350 1 6 0.07599
H6 H 2 0.98374 0.17932 0.50876 1 6 0.07599
H7 H 2 0.89246 0.00774 0.49978 1 6 0.07599
H8 H 2 0.78792 0.14664 0.31838 1 6 0.07599
H9 H 2 0.89604 0.04558 0.36622 1 6 0.07599
H10 H 2 0.95752 0.21745 0.38173 1 6 0.07599
N11 N 2 0.2641(10) 0.8107(6) 0.1764(4) 1 3 0.03800
C12 C 2 0.2069(11) 0.9101(8) 0.1781(5) 1 3 0.03800
C13 C 2 0.2868(9) 0.7595(7) 0.2470(4) 1 3 0.03800
C14 C 2 0.2979(9) 0.7599(7) 0.1090(5) 1 3 0.03800
O15 O 2 0.1772(14) 0.9656(12) 0.1209(7) 1 3 0.03800
C16 C 2 0.1873(9) 0.9426(7) 0.2570(4) 1 3 0.03800
C17 C 2 0.2479(10) 0.8464(8) 0.3018(4) 1 3 0.03800
H18 H 2 0.20536 0.66096 0.24793 1 3.6 0.04559
H19 H 2 0.41421 0.75181 0.25527 1 3.6 0.04559
H20 H 2 0.19817 0.76004 0.06756 1 3.6 0.04559
H21 H 2 0.30609 0.66237 0.11735 1 3.6 0.04559
H22 H 2 0.41608 0.81846 0.09049 1 3.6 0.04559
H23 H 2 0.25681 1.04172 0.27043 1 3.6 0.04559
H24 H 2 0.05554 0.93460 0.26206 1 3.6 0.04559
H25 H 2 0.35740 0.89355 0.33794 1 3.6 0.04559
H26 H 2 0.15202 0.79233 0.33585 1 3.6 0.04559
C27 C 2 0.6362(13) 0.0551(8) 0.1548(4) 1 3 0.03800
N28 N 2 0.5761(15) 0.1368(8) 0.1962(5) 1 3 0.03800
C29 C 2 0.6501(14) 0.0654(8) 0.0798(4) 1 3 0.03800
C30 C 2 0.6895(13) -0.0369(8) 0.1918(5) 1 3 0.03800
N31 N 2 0.5596(13) 0.2414(9) 0.1695(6) 1 3 0.03800
H32 H 2 0.53996 0.11608 0.24905 1 3.6 0.04559
C33 C 2 0.7127(13) -0.0171(8) 0.0416(5) 1 3 0.03800
H34 H 2 0.60751 0.13887 0.05159 1 3.6 0.04559
C35 C 2 0.7529(14) -0.1179(9) 0.1532(5) 1 3 0.03800
H36 H 2 0.68097 -0.04820 0.25018 1 3.6 0.04559
C37 C 2 0.4879(8) 0.3129(8) 0.2032(5) 1 3 0.03800
C38 C 2 0.7682(14) -0.1104(8) 0.0762(5) 1 3 0.03800
H39 H 2 0.71876 -0.00322 -0.01679 1 3.6 0.04559
H40 H 2 0.79450 -0.19122 0.18220 1 3.6 0.04559
C41 C 2 0.4355(12) 0.2889(8) 0.2794(5) 1 3 0.03800
C42 C 2 0.4628(12) 0.4191(8) 0.1597(5) 1 3 0.03800
C43 C 2 0.8413(15) -0.2009(8) 0.0364(5) 1 3 0.03800
N44 N 2 0.4044(17) 0.3873(8) 0.3155(5) 1 3 0.03800
O45 O 2 0.4617(16) 0.1952(11) 0.3135(8) 1 3 0.03800
O46 O 2 0.3977(17) 0.4948(12) 0.1896(8) 1 3 0.03800
C47 C 2 0.4948(11) 0.4334(9) 0.0778(4) 1 3 0.03800
O48 O 2 0.8576(18) -0.2986(12) 0.0657(8) 1 3 0.03800
N49 N 2 0.8735(13) -0.1813(8) -0.0355(5) 1 3 0.03800
C50 C 2 0.3602(15) 0.3885(8) 0.3865(5) 1 3 0.03800
H51 H 2 0.38884 0.45811 0.27995 1 3.6 0.04559
H52 H 2 0.55164 0.36221 0.05809 1 3.6 0.04559
H53 H 2 0.37465 0.42407 0.04793 1 3.6 0.04559
H54 H 2 0.57569 0.52999 0.07092 1 3.6 0.04559
H55 H 2 0.85467 -0.10124 -0.06041 1 3.6 0.04559
C56 C 2 0.9327(14) -0.2582(8) -0.0826(5) 1 3 0.03800
C57 C 2 0.3622(16) 0.2909(8) 0.4368(5) 1 3 0.03800
C58 C 2 0.2895(14) 0.4866(8) 0.4042(5) 1 3 0.03800
C59 C 2 0.9252(14) -0.2295(9) -0.1535(4) 1 3 0.03800
C60 C 2 0.9952(14) -0.3596(8) -0.0647(5) 1 3 0.03800
C61 C 2 0.3152(13) 0.3088(8) 0.5058(5) 1 3 0.03800
H62 H 2 0.40853 0.21138 0.42302 1 3.6 0.04559
C63 C 2 0.2381(14) 0.5006(8) 0.4714(4) 1 3 0.03800
H64 H 2 0.27912 0.55453 0.36218 1 3.6 0.04559
C65 C 2 0.9751(13) -0.2993(8) -0.2051(5) 1 3 0.03800
H66 H 2 0.87983 -0.14897 -0.17034 1 3.6 0.04559
C67 C 2 1.0414(14) -0.4294(9) -0.1150(4) 1 3 0.03800
H68 H 2 1.00489 -0.38443 -0.00789 1 3.6 0.04559
C69 C 2 0.2558(14) 0.4132(8) 0.5234(5) 1 3 0.03800
N70 N 2 0.3093(14) 0.2358(8) 0.5682(5) 1 3 0.03800
H71 H 2 0.18729 0.57877 0.48428 1 3.6 0.04559
C72 C 2 1.0352(14) -0.4019(8) -0.1872(5) 1 3 0.03800
H73 H 2 0.96772 -0.27387 -0.26211 1 3.6 0.04559
H74 H 2 1.09022 -0.50635 -0.09501 1 3.6 0.04559
N75 N 2 0.2217(15) 0.4027(8) 0.5955(4) 1 3 0.03800
H76 H 2 0.34615 0.15149 0.57282 1 3.6 0.04559
C77 C 2 0.2523(17) 0.2947(9) 0.6245(5) 1 3 0.03800
C78 C 2 1.0971(15) -0.4727(8) -0.2437(5) 1 3 0.03800
H79 H 2 0.19076 0.46998 0.62842 1 3.6 0.04559
O80 O 2 0.2456(21) 0.2653(15) 0.6913(6) 1 3 0.03800
O81 O 2 1.1416(21) -0.4220(15) -0.3030(7) 1 3 0.03800
N82 N 2 1.1403(15) -0.5746(7) -0.2217(5) 1 3 0.03800
H83 H 2 1.11103 -0.61538 -0.17264 1 3.6 0.04559
H84 H 2 1.19034 -0.62663 -0.25693 1 3.6 0.04559

loop_
_geom_angle_atom_site_label_1
_geom_angle_atom_site_label_2
_geom_angle_atom_site_label_3
_geom_angle
O2 S1 C3 104.5(8)
O2 S1 C4 107.3(8)
C3 S1 C4 93.6(6)
S1 C3 H5 107.8
S1 C3 H6 110.3
S1 C3 H7 105.3
H5 C3 H6 111.2
H5 C3 H7 109.9
H6 C3 H7 112.1
S1 C4 H8 108.4
S1 C4 H9 109.2
S1 C4 H10 108.2
H8 C4 H9 111.5
H8 C4 H10 107.8
H9 C4 H10 111.6
C12 N11 C13 113.7(7)
C12 N11 C14 121.3(7)
C13 N11 C14 125.0(7)
N11 C12 O15 122(1)
N11 C12 C16 109.0(7)
O15 C12 C16 129.0(9)
N11 C13 C17 107.1(6)
N11 C13 H18 108.7
N11 C13 H19 109.3
C17 C13 H18 112.8
C17 C13 H19 113.0
H18 C13 H19 105.8
N11 C14 H20 109.2
N11 C14 H21 109.0
N11 C14 H22 110.5
H20 C14 H21 110.4
H20 C14 H22 109.0
H21 C14 H22 108.9
C12 C16 C17 105.2(6)
C12 C16 H23 110.1
C12 C16 H24 107.6
C17 C16 H23 113.4
C17 C16 H24 113.0
H23 C16 H24 107.3
C13 C17 C16 104.8(6)
C13 C17 H25 111.6
C13 C17 H26 110.4
C16 C17 H25 111.3
C16 C17 H26 111.2
H25 C17 H26 107.7
N28 C27 C29 123.6(9)
N28 C27 C30 116.6(9)
C29 C27 C30 119.7(9)
C27 N28 N31 120(1)
C27 N28 H32 122.7
N31 N28 H32 117
C27 C29 C33 121.2(9)
C27 C29 H34 118.6
C33 C29 H34 120.2
C27 C30 C35 118.5(9)
C27 C30 H36 122.1
C35 C30 H36 119.4
N28 N31 C37 122(1)
C29 C33 C38 121.2(9)
C29 C33 H39 116.8
C38 C33 H39 122.0
C30 C35 C38 123.2(9)
C30 C35 H40 118.7
C38 C35 H40 118.0
N31 C37 C41 123.1(8)
N31 C37 C42 113.3(8)
C41 C37 C42 123.6(8)
C33 C38 C35 116.1(9)
C33 C38 C43 122.8(9)
C35 C38 C43 121.1(9)
C37 C41 N44 116.9(8)
C37 C41 O45 120(1)
N44 C41 O45 121(1)
C37 C42 O46 117(1)
C37 C42 C47 123.5(8)
O46 C42 C47 119(1)
C38 C43 O48 120(1)
C38 C43 N49 119.7(9)
O48 C43 N49 120(1)
C41 N44 C50 127(1)
C41 N44 H51 111
C50 N44 H51 120
C42 C47 H52 112.4
C42 C47 H53 106.9
C42 C47 H54 107.5
H52 C47 H53 110.7
H52 C47 H54 110.3
H53 C47 H54 108.9
C43 N49 H55 119.2
C43 N49 C56 128.0(9)
H55 N49 C56 112.8
N44 C50 C57 124(1)
N44 C50 C58 115.2(9)
C57 C50 C58 119.9(9)
N49 C56 C59 115.5(9)
N49 C56 C60 127.9(9)
C59 C56 C60 116.6(9)
C50 C57 C61 116.4(9)
C50 C57 H62 121.1
C61 C57 H62 122
C50 C58 C63 122.7(9)
C50 C58 H64 117.7
C63 C58 H64 119.6
C56 C59 C65 121.2(9)
C56 C59 H66 119.5
C65 C59 H66 119.3
C56 C60 C67 122.5(9)
C56 C60 H68 118.6
C67 C60 H68 119.0
C57 C61 C69 121.9(9)
C57 C61 N70 131.3(9)
C69 C61 N70 106.8(9)
C58 C63 C69 117.6(9)
C58 C63 H71 121.3
C69 C63 H71 121.0
C59 C65 C72 122.1(9)
C59 C65 H73 119.6
C72 C65 H73 118.3
C60 C67 C72 121.9(9)
C60 C67 H74 116.5
C72 C67 H74 121.5
C61 C69 C63 120.9(9)
C61 C69 N75 106.9(9)
C63 C69 N75 132.1(9)
C61 N70 H76 125.4
C61 N70 C77 109.4(9)
H76 N70 C77 125
C65 C72 C67 115.7(9)
C65 C72 C78 121.4(9)
C67 C72 C78 122.9(9)
C69 N75 C77 110.9(9)
C69 N75 H79 127.5
C77 N75 H79 121.1
N70 C77 N75 105.9(9)
N70 C77 O80 128(1)
N75 C77 O80 125(1)
C72 C78 O81 121(1)
C72 C78 N82 116.3(9)
O81 C78 N82 121(1)
C78 N82 H83 123
C78 N82 H84 121
H83 N82 H84 115.6

loop_
_geom_bond_atom_site_label_1
_geom_bond_atom_site_label_2
_geom_bond_distance
S1 O2 1.54(1)
S1 C3 1.82(1)
S1 C4 1.79(1)
C3 H5 1.096
C3 H6 1.098
C3 H7 1.093
C4 H8 1.097
C4 H9 1.10
C4 H10 1.100
N11 C12 1.31(1)
N11 C13 1.44(1)
N11 C14 1.44(1)
C12 O15 1.26(2)
C12 C16 1.53(1)
C13 C17 1.50(1)
C13 H18 1.104
C13 H19 1.103
C14 H20 1.097
C14 H21 1.098
C14 H22 1.102
C16 C17 1.52(1)
C16 H23 1.095
C16 H24 1.102
C17 H25 1.099
C17 H26 1.098
C27 N28 1.39(1)
C27 C29 1.40(1)
C27 C30 1.38(1)
N28 N31 1.29(1)
N28 H32 1.05
C29 C33 1.38(1)
C29 H34 1.09
C30 C35 1.37(2)
C30 H36 1.089
N31 C37 1.29(1)
C33 C38 1.38(1)
C33 H39 1.091
C35 C38 1.44(1)
C35 H40 1.09
C37 C41 1.51(1)
C37 C42 1.47(1)
C38 C43 1.51(2)
C41 N44 1.36(1)
C41 O45 1.27(2)
C42 O46 1.26(2)
C42 C47 1.55(1)
C43 O48 1.24(2)
C43 N49 1.38(1)
N44 C50 1.39(1)
N44 H51 1.05
C47 H52 1.09
C47 H53 1.099
C47 H54 1.098
N49 H55 1.04
N49 C56 1.41(1)
C50 C57 1.42(1)
C50 C58 1.41(2)
C56 C59 1.35(1)
C56 C60 1.39(2)
C57 C61 1.39(1)
C57 H62 1.08
C58 C63 1.36(1)
C58 H64 1.091
C59 C65 1.38(1)
C59 H66 1.09
C60 C67 1.34(1)
C60 H68 1.087
C61 C69 1.41(2)
C61 N70 1.40(1)
C63 C69 1.39(1)
C63 H71 1.09
C65 C72 1.39(1)
C65 H73 1.091
C67 C72 1.37(1)
C67 H74 1.09
C69 N75 1.38(1)
N70 H76 1.05
N70 C77 1.40(2)
C72 C78 1.50(2)
N75 C77 1.38(1)
N75 H79 1.05
C77 O80 1.28(1)
C78 O81 1.26(2)
C78 N82 1.32(1)
N82 H83 1.025
N82 H84 1.05
